data_7045758
loop_
_publ_author_name
'Sniekers, Jeroen'
'Geysens, Pieter'
'Vander Hoogerstraete, Tom'
'Van Meervelt, Luc'
'Fransaer, Jan'
'Binnemans, Koen'

_publ_section_title
;
 Cobalt(ii) liquid metal salts for high current density electrodeposition
 of cobalt.
;
_journal_issue 14
_journal_name_full 'Dalton transactions (Cambridge, England : 2003)'
_journal_page_first 4975
_journal_page_last 4986
_journal_paper_doi 10.1039/C8DT00283E
_journal_volume 47
_journal_year 2018
_chemical_formula_moiety 'C30 H30 Co N6 O6, 2(C2 F6 N O4 S2)'
_chemical_formula_sum 'C34 H30 Co F12 N8 O14 S4'
_chemical_formula_weight 1189.83
_space_group_crystal_system monoclinic
_space_group_IT_number 14
_space_group_name_Hall '-P 2yn'
_space_group_name_H-M_alt 'P 1 21/n 1'
_symmetry_space_group_name_Hall '-P 2yn'
_symmetry_space_group_name_H-M 'P 1 21/n 1'
_atom_sites_solution_hydrogens geom
_atom_sites_solution_primary direct
_audit_creation_date 2017-09-07
_audit_creation_method
;
Olex2 1.2
(compiled 2017.08.10 svn.r3461 for OlexSys, GUI svn.r5381)
;
_audit_update_record
;
2017-11-25 deposited with the CCDC.
2018-02-28 downloaded from the CCDC.
;
_cell_angle_alpha 90
_cell_angle_beta 99.636(3)
_cell_angle_gamma 90
_cell_formula_units_Z 2
_cell_length_a 12.8271(5)
_cell_length_b 8.3492(3)
_cell_length_c 22.0771(8)
_cell_measurement_reflns_used 5694
_cell_measurement_temperature 100.01(10)
_cell_measurement_theta_max 28.8430
_cell_measurement_theta_min 3.4310
_cell_volume 2331.01(15)
_computing_cell_refinement
'CrysAlisPro, Agilent Technologies, Version 1.171.36.28 (release 01-02-2013 CrysAlis171 .NET) (compiled Feb 1 2013,16:14:44)'
_computing_data_collection
'CrysAlisPro, Agilent Technologies, Version 1.171.36.28 (release 01-02-2013 CrysAlis171 .NET) (compiled Feb 1 2013,16:14:44)'
_computing_data_reduction
'CrysAlisPro, Agilent Technologies, Version 1.171.36.28 (release 01-02-2013 CrysAlis171 .NET) (compiled Feb 1 2013,16:14:44)'
_computing_molecular_graphics 'Olex2 (Dolomanov et al., 2009)'
_computing_publication_material 'Olex2 (Dolomanov et al., 2009)'
_computing_structure_refinement 'ShelXL (Sheldrick, 2015)'
_computing_structure_solution 'ShelXS (Sheldrick, 2008)'
_diffrn_ambient_temperature 100.01(10)
_diffrn_detector_area_resol_mean 15.9631
_diffrn_measured_fraction_theta_full 0.999
_diffrn_measured_fraction_theta_max 0.992
_diffrn_measurement_details
;
#__ type_ start__ end____ width___ exp.time_
  1 omega  -40.00    4.00   1.0000   15.0000
omega____ theta____ kappa____ phi______ frames
    -      -16.9951  -57.0000   60.0000 44

#__ type_ start__ end____ width___ exp.time_
  2 omega  -41.00   10.00   1.0000   15.0000
omega____ theta____ kappa____ phi______ frames
    -      -16.9951   38.0000   90.0000 51

#__ type_ start__ end____ width___ exp.time_
  3 omega  -50.00   44.00   1.0000   15.0000
omega____ theta____ kappa____ phi______ frames
    -       18.8701  -38.0000 -150.0000 94

#__ type_ start__ end____ width___ exp.time_
  4 omega   -5.00   29.00   1.0000   15.0000
omega____ theta____ kappa____ phi______ frames
    -       18.8701   80.0000  -14.0000 34

#__ type_ start__ end____ width___ exp.time_
  5 omega   -6.00   26.00   1.0000   15.0000
omega____ theta____ kappa____ phi______ frames
    -       18.8701   77.0000   60.0000 32
;
_diffrn_measurement_device_type 'SuperNova, Single source at offset, Eos'
_diffrn_measurement_method '\w scans'
_diffrn_orient_matrix_UB_11 -0.0101398000
_diffrn_orient_matrix_UB_12 0.0812315000
_diffrn_orient_matrix_UB_13 0.0064157000
_diffrn_orient_matrix_UB_21 0.0187436000
_diffrn_orient_matrix_UB_22 0.0238043000
_diffrn_orient_matrix_UB_23 -0.0270843000
_diffrn_orient_matrix_UB_31 -0.0519067000
_diffrn_orient_matrix_UB_32 -0.0071929000
_diffrn_orient_matrix_UB_33 -0.0169230000
_diffrn_radiation_monochromator mirror
_diffrn_radiation_type MoK\a
_diffrn_radiation_wavelength 0.71073
_diffrn_reflns_av_R_equivalents 0.0188
_diffrn_reflns_av_unetI/netI 0.0279
_diffrn_reflns_Laue_measured_fraction_full 0.999
_diffrn_reflns_Laue_measured_fraction_max 0.992
_diffrn_reflns_limit_h_max 16
_diffrn_reflns_limit_h_min -16
_diffrn_reflns_limit_k_max 10
_diffrn_reflns_limit_k_min -10
_diffrn_reflns_limit_l_max 27
_diffrn_reflns_limit_l_min -24
_diffrn_reflns_number 11281
_diffrn_reflns_point_group_measured_fraction_full 0.999
_diffrn_reflns_point_group_measured_fraction_max 0.992
_diffrn_reflns_theta_full 25.242
_diffrn_reflns_theta_max 26.731
_diffrn_reflns_theta_min 2.923
_diffrn_source 'SuperNova (Mo) X-ray Source'
_exptl_absorpt_coefficient_mu 0.667
_exptl_absorpt_correction_T_max 1.00000
_exptl_absorpt_correction_T_min 0.88418
_exptl_absorpt_correction_type multi-scan
_exptl_absorpt_process_details
'CrysAlisPro, Agilent Technologies, Version 1.171.36.28 (release 01-02-2013 CrysAlis171 .NET) (compiled Feb 1 2013,16:14:44) Empirical absorption correction using spherical harmonics, implemented in SCALE3 ABSPACK scaling algorithm.'
_exptl_crystal_colour violet
_exptl_crystal_colour_primary violet
_exptl_crystal_density_diffrn 1.695
_exptl_crystal_description plate
_exptl_crystal_F_000 1202
_exptl_crystal_size_max 0.2
_exptl_crystal_size_mid 0.15
_exptl_crystal_size_min 0.05
_refine_diff_density_max 0.399
_refine_diff_density_min -0.397
_refine_diff_density_rms 0.054
_refine_ls_extinction_method none
_refine_ls_goodness_of_fit_ref 1.062
_refine_ls_hydrogen_treatment constr
_refine_ls_matrix_type full
_refine_ls_number_parameters 331
_refine_ls_number_reflns 4915
_refine_ls_number_restraints 0
_refine_ls_restrained_S_all 1.062
_refine_ls_R_factor_all 0.0332
_refine_ls_R_factor_gt 0.0289
_refine_ls_shift/su_max 0.001
_refine_ls_shift/su_mean 0.000
_refine_ls_structure_factor_coef Fsqd
_refine_ls_weighting_details 'w=1/[\s^2^(Fo^2^)+(0.0238P)^2^+1.4623P] where P=(Fo^2^+2Fc^2^)/3'
_refine_ls_weighting_scheme calc
_refine_ls_wR_factor_gt 0.0665
_refine_ls_wR_factor_ref 0.0694
_reflns_Friedel_coverage 0.000
_reflns_number_gt 4415
_reflns_number_total 4915
_reflns_threshold_expression 'I > 2\s(I)'
_cod_data_source_file c8dt00283e2.cif
_cod_data_source_block kb2077
_cod_depositor_comments 'Adding full bibliography for 7045755--7045760.cif.'
_cod_original_cell_volume 2331.02(15)
_cod_database_code 7045758
_shelx_shelxl_version_number 2016/4
_chemical_oxdiff_formula 'Co C4 F12 N2 S4 O8 N6 O6 C30 H30'
_shelx_space_group_comment
;
The symmetry employed for this shelxl refinement is uniquely defined
by the following loop, which should always be used as a source of
symmetry information in preference to the above space-group names.
They are only intended as comments.
;
_shelx_estimated_absorpt_t_max 0.967
_shelx_estimated_absorpt_t_min 0.878
_reflns_odcompleteness_completeness 99.78
_reflns_odcompleteness_iscentric 1
_reflns_odcompleteness_theta 26.32
_olex2_refinement_description
;
1. Fixed Uiso
 At 1.2 times of:
  All C(H) groups
2.a Aromatic/amide H refined with riding coordinates:
 C6(H6), C7(H7), C8(H8), C9(H9), C10(H10), C12(H12), C13(H13), C14(H14),
 C15(H15), C16(H16), C18(H18), C19(H19), C20(H20), C21(H21), C22(H22)
;
_olex2_submission_special_instructions 'No special instructions were received'

loop_
_space_group_symop_operation_xyz
'x, y, z'
'-x+1/2, y+1/2, -z+1/2'
'-x, -y, -z'
'x-1/2, -y-1/2, z-1/2'

loop_
_atom_site_label
_atom_site_type_symbol
_atom_site_fract_x
_atom_site_fract_y
_atom_site_fract_z
_atom_site_U_iso_or_equiv
_atom_site_adp_type
_atom_site_occupancy
_atom_site_site_symmetry_order
_atom_site_calc_flag
_atom_site_refinement_flags_posn
_atom_site_refinement_flags_adp
_atom_site_refinement_flags_occupancy
Co1 Co 0.500000 0.500000 0.000000 0.01236(8) Uani 1 2 d S T P
O2 O 0.55794(9) 0.72016(15) 0.03816(5) 0.0176(3) Uani 1 1 d . . .
O3 O 0.59804(9) 0.37435(15) 0.06716(5) 0.0172(3) Uani 1 1 d . . .
O4 O 0.37999(9) 0.49084(14) 0.05231(5) 0.0167(3) Uani 1 1 d . . .
N5 N 0.66266(10) 0.72908(17) 0.05738(6) 0.0149(3) Uani 1 1 d . . .
C6 C 0.72632(14) 0.7747(2) 0.01766(8) 0.0208(4) Uani 1 1 d . . .
H6 H 0.696621 0.802142 -0.023364 0.025 Uiso 1 1 calc R . .
C7 C 0.83435(15) 0.7816(2) 0.03638(9) 0.0264(4) Uani 1 1 d . . .
H7 H 0.879001 0.813757 0.008328 0.032 Uiso 1 1 calc R . .
C8 C 0.87740(14) 0.7416(2) 0.09600(9) 0.0262(4) Uani 1 1 d . . .
H8 H 0.951757 0.744367 0.109277 0.031 Uiso 1 1 calc R . .
C9 C 0.81032(15) 0.6975(2) 0.13606(9) 0.0251(4) Uani 1 1 d . . .
H9 H 0.838464 0.670861 0.177409 0.030 Uiso 1 1 calc R . .
C10 C 0.70240(14) 0.6920(2) 0.11599(8) 0.0190(4) Uani 1 1 d . . .
H10 H 0.656322 0.662106 0.143556 0.023 Uiso 1 1 calc R . .
N11 N 0.55746(10) 0.27023(17) 0.10287(6) 0.0134(3) Uani 1 1 d . . .
C12 C 0.53442(12) 0.3206(2) 0.15729(7) 0.0157(3) Uani 1 1 d . . .
H12 H 0.543290 0.430149 0.168547 0.019 Uiso 1 1 calc R . .
C13 C 0.49819(13) 0.2138(2) 0.19646(8) 0.0177(4) Uani 1 1 d . . .
H13 H 0.482732 0.249474 0.234845 0.021 Uiso 1 1 calc R . .
C14 C 0.48424(13) 0.0539(2) 0.17984(8) 0.0194(4) Uani 1 1 d . . .
H14 H 0.459610 -0.020959 0.206606 0.023 Uiso 1 1 calc R . .
C15 C 0.50699(14) 0.0057(2) 0.12333(8) 0.0199(4) Uani 1 1 d . . .
H15 H 0.497417 -0.103027 0.110904 0.024 Uiso 1 1 calc R . .
C16 C 0.54346(13) 0.1154(2) 0.08529(8) 0.0167(3) Uani 1 1 d . . .
H16 H 0.558840 0.082343 0.046568 0.020 Uiso 1 1 calc R . .
N17 N 0.31377(10) 0.60839(17) 0.06074(6) 0.0139(3) Uani 1 1 d . . .
C18 C 0.32058(13) 0.6729(2) 0.11740(8) 0.0187(4) Uani 1 1 d . . .
H18 H 0.374282 0.637863 0.149638 0.022 Uiso 1 1 calc R . .
C19 C 0.25018(14) 0.7890(2) 0.12864(8) 0.0221(4) Uani 1 1 d . . .
H19 H 0.255023 0.832877 0.168718 0.027 Uiso 1 1 calc R . .
C20 C 0.17238(14) 0.8422(2) 0.08192(8) 0.0221(4) Uani 1 1 d . . .
H20 H 0.123601 0.922709 0.089212 0.026 Uiso 1 1 calc R . .
C21 C 0.16763(14) 0.7748(2) 0.02417(8) 0.0226(4) Uani 1 1 d . . .
H21 H 0.115240 0.809743 -0.008799 0.027 Uiso 1 1 calc R . .
C22 C 0.23830(13) 0.6577(2) 0.01428(8) 0.0193(4) Uani 1 1 d . . .
H22 H 0.234046 0.611377 -0.025352 0.023 Uiso 1 1 calc R . .
N23 N 0.49081(11) 0.81222(17) 0.30780(6) 0.0173(3) Uani 1 1 d . . .
S24 S 0.54002(3) 0.65628(5) 0.28380(2) 0.01424(10) Uani 1 1 d . . .
O25 O 0.50694(10) 0.50527(14) 0.30488(6) 0.0209(3) Uani 1 1 d . . .
O26 O 0.54000(9) 0.67579(16) 0.21917(5) 0.0205(3) Uani 1 1 d . . .
C27 C 0.68041(14) 0.6741(2) 0.31705(8) 0.0220(4) Uani 1 1 d . . .
F28 F 0.71961(9) 0.81326(15) 0.30192(6) 0.0347(3) Uani 1 1 d . . .
F29 F 0.69484(9) 0.66261(17) 0.37768(5) 0.0355(3) Uani 1 1 d . . .
F30 F 0.73482(9) 0.55725(16) 0.29553(6) 0.0355(3) Uani 1 1 d . . .
S31 S 0.43250(3) 0.81818(5) 0.36543(2) 0.01610(10) Uani 1 1 d . . .
O32 O 0.45750(9) 0.69108(16) 0.40908(5) 0.0211(3) Uani 1 1 d . . .
O33 O 0.43202(11) 0.97925(16) 0.38703(6) 0.0279(3) Uani 1 1 d . . .
C34 C 0.29451(14) 0.7809(2) 0.33063(8) 0.0192(4) Uani 1 1 d . . .
F35 F 0.28376(8) 0.64116(13) 0.30127(5) 0.0257(2) Uani 1 1 d . . .
F36 F 0.25806(9) 0.89499(14) 0.29052(5) 0.0305(3) Uani 1 1 d . . .
F37 F 0.23475(8) 0.77856(16) 0.37438(5) 0.0306(3) Uani 1 1 d . . .

loop_
_atom_site_aniso_label
_atom_site_aniso_U_11
_atom_site_aniso_U_22
_atom_site_aniso_U_33
_atom_site_aniso_U_23
_atom_site_aniso_U_13
_atom_site_aniso_U_12
Co1 0.01274(15) 0.01375(16) 0.01052(16) 0.00072(12) 0.00178(11) 0.00093(12)
O2 0.0128(6) 0.0186(6) 0.0203(6) -0.0040(5) -0.0002(4) 0.0006(5)
O3 0.0157(6) 0.0197(6) 0.0164(6) 0.0069(5) 0.0028(4) -0.0016(5)
O4 0.0163(6) 0.0160(6) 0.0192(6) 0.0032(5) 0.0068(5) 0.0045(5)
N5 0.0148(7) 0.0141(7) 0.0157(7) -0.0030(6) 0.0027(5) -0.0007(6)
C6 0.0253(9) 0.0230(9) 0.0149(8) -0.0016(7) 0.0059(7) -0.0039(8)
C7 0.0247(9) 0.0283(10) 0.0296(10) -0.0090(9) 0.0151(8) -0.0081(8)
C8 0.0177(9) 0.0234(10) 0.0366(11) -0.0079(9) 0.0020(8) -0.0022(8)
C9 0.0257(10) 0.0240(10) 0.0226(9) 0.0018(8) -0.0047(7) -0.0027(8)
C10 0.0233(9) 0.0196(9) 0.0143(8) -0.0003(7) 0.0035(7) -0.0037(7)
N11 0.0116(6) 0.0144(7) 0.0137(7) 0.0030(6) 0.0005(5) 0.0014(5)
C12 0.0156(8) 0.0150(8) 0.0153(8) -0.0021(7) -0.0006(6) 0.0016(7)
C13 0.0177(8) 0.0217(9) 0.0137(8) 0.0003(7) 0.0024(6) 0.0031(7)
C14 0.0189(8) 0.0184(9) 0.0212(9) 0.0061(7) 0.0038(7) 0.0016(7)
C15 0.0217(9) 0.0139(8) 0.0232(9) -0.0003(7) 0.0015(7) 0.0016(7)
C16 0.0179(8) 0.0167(8) 0.0152(8) -0.0013(7) 0.0016(6) 0.0030(7)
N17 0.0125(6) 0.0142(7) 0.0153(7) 0.0020(6) 0.0035(5) 0.0006(5)
C18 0.0198(8) 0.0193(9) 0.0159(8) -0.0010(7) -0.0008(6) -0.0017(7)
C19 0.0260(9) 0.0195(9) 0.0208(9) -0.0065(8) 0.0040(7) -0.0001(8)
C20 0.0209(9) 0.0181(9) 0.0280(10) -0.0011(8) 0.0067(7) 0.0039(7)
C21 0.0181(9) 0.0272(10) 0.0215(9) 0.0051(8) 0.0008(7) 0.0056(8)
C22 0.0176(8) 0.0262(10) 0.0133(8) 0.0011(7) 0.0003(6) 0.0022(7)
N23 0.0206(7) 0.0153(7) 0.0179(7) 0.0012(6) 0.0084(6) 0.0005(6)
S24 0.01412(19) 0.0150(2) 0.0131(2) -0.00121(16) 0.00073(14) 0.00038(16)
O25 0.0244(7) 0.0137(6) 0.0243(7) 0.0010(5) 0.0031(5) -0.0012(5)
O26 0.0227(6) 0.0255(7) 0.0130(6) -0.0024(5) 0.0023(5) 0.0024(5)
C27 0.0162(8) 0.0283(10) 0.0210(9) -0.0015(8) 0.0018(7) 0.0005(8)
F28 0.0217(6) 0.0356(7) 0.0464(7) 0.0012(6) 0.0040(5) -0.0103(5)
F29 0.0261(6) 0.0569(8) 0.0197(6) -0.0016(6) -0.0071(4) -0.0005(6)
F30 0.0213(6) 0.0415(7) 0.0430(7) -0.0056(6) 0.0036(5) 0.0129(5)
S31 0.0169(2) 0.0173(2) 0.0146(2) -0.00348(17) 0.00425(15) -0.00256(16)
O32 0.0202(6) 0.0293(7) 0.0134(6) 0.0026(5) 0.0012(5) -0.0025(5)
O33 0.0315(7) 0.0212(7) 0.0333(8) -0.0124(6) 0.0122(6) -0.0046(6)
C34 0.0196(9) 0.0230(9) 0.0153(8) -0.0012(7) 0.0042(7) 0.0019(7)
F35 0.0217(5) 0.0251(6) 0.0288(6) -0.0086(5) -0.0003(4) -0.0034(5)
F36 0.0310(6) 0.0314(6) 0.0270(6) 0.0055(5) -0.0009(5) 0.0100(5)
F37 0.0188(5) 0.0526(8) 0.0223(6) -0.0043(6) 0.0086(4) -0.0011(5)

loop_
_atom_type_symbol
_atom_type_description
_atom_type_scat_dispersion_real
_atom_type_scat_dispersion_imag
_atom_type_scat_source
C C 0.0033 0.0016 'International Tables Vol C Tables 4.2.6.8 and 6.1.1.4'
H H 0.0000 0.0000 'International Tables Vol C Tables 4.2.6.8 and 6.1.1.4'
Co Co 0.3494 0.9721 'International Tables Vol C Tables 4.2.6.8 and 6.1.1.4'
F F 0.0171 0.0103 'International Tables Vol C Tables 4.2.6.8 and 6.1.1.4'
N N 0.0061 0.0033 'International Tables Vol C Tables 4.2.6.8 and 6.1.1.4'
O O 0.0106 0.0060 'International Tables Vol C Tables 4.2.6.8 and 6.1.1.4'
S S 0.1246 0.1234 'International Tables Vol C Tables 4.2.6.8 and 6.1.1.4'

loop_
_geom_angle_atom_site_label_1
_geom_angle_atom_site_label_2
_geom_angle_atom_site_label_3
_geom_angle
_geom_angle_site_symmetry_1
_geom_angle_site_symmetry_3
O2 Co1 O2 180.0 . 3_665
O3 Co1 O2 91.41(5) . .
O3 Co1 O2 88.60(5) . 3_665
O3 Co1 O2 91.40(5) 3_665 3_665
O3 Co1 O2 88.60(5) 3_665 .
O3 Co1 O3 180.0 . 3_665
O3 Co1 O4 89.94(4) . 3_665
O3 Co1 O4 89.94(4) 3_665 .
O3 Co1 O4 90.06(4) . .
O3 Co1 O4 90.06(4) 3_665 3_665
O4 Co1 O2 86.87(5) . 3_665
O4 Co1 O2 93.13(5) 3_665 3_665
O4 Co1 O2 93.13(5) . .
O4 Co1 O2 86.87(5) 3_665 .
O4 Co1 O4 180.0 3_665 .
N5 O2 Co1 116.28(9) . .
N11 O3 Co1 120.26(9) . .
N17 O4 Co1 126.94(9) . .
O2 N5 C6 119.54(14) . .
O2 N5 C10 119.33(14) . .
C10 N5 C6 121.13(15) . .
N5 C6 H6 119.9 . .
N5 C6 C7 120.26(16) . .
C7 C6 H6 119.9 . .
C6 C7 H7 120.1 . .
C6 C7 C8 119.81(17) . .
C8 C7 H7 120.1 . .
C7 C8 H8 120.6 . .
C7 C8 C9 118.80(17) . .
C9 C8 H8 120.6 . .
C8 C9 H9 120.0 . .
C10 C9 C8 120.05(17) . .
C10 C9 H9 120.0 . .
N5 C10 C9 119.94(17) . .
N5 C10 H10 120.0 . .
C9 C10 H10 120.0 . .
O3 N11 C12 119.14(14) . .
O3 N11 C16 119.90(14) . .
C12 N11 C16 120.92(15) . .
N11 C12 H12 119.9 . .
N11 C12 C13 120.30(16) . .
C13 C12 H12 119.9 . .
C12 C13 H13 120.0 . .
C12 C13 C14 119.94(16) . .
C14 C13 H13 120.0 . .
C13 C14 H14 120.7 . .
C15 C14 C13 118.67(17) . .
C15 C14 H14 120.7 . .
C14 C15 H15 120.0 . .
C16 C15 C14 119.94(16) . .
C16 C15 H15 120.0 . .
N11 C16 C15 120.23(16) . .
N11 C16 H16 119.9 . .
C15 C16 H16 119.9 . .
O4 N17 C18 118.65(13) . .
O4 N17 C22 120.75(14) . .
C18 N17 C22 120.54(15) . .
N17 C18 H18 119.8 . .
N17 C18 C19 120.35(15) . .
C19 C18 H18 119.8 . .
C18 C19 H19 119.8 . .
C18 C19 C20 120.36(17) . .
C20 C19 H19 119.8 . .
C19 C20 H20 121.0 . .
C19 C20 C21 118.09(17) . .
C21 C20 H20 121.0 . .
C20 C21 H21 119.8 . .
C22 C21 C20 120.41(16) . .
C22 C21 H21 119.8 . .
N17 C22 C21 120.24(16) . .
N17 C22 H22 119.9 . .
C21 C22 H22 119.9 . .
S24 N23 S31 124.50(9) . .
N23 S24 C27 102.72(8) . .
O25 S24 N23 117.42(8) . .
O25 S24 O26 118.15(8) . .
O25 S24 C27 105.41(8) . .
O26 S24 N23 107.86(8) . .
O26 S24 C27 103.03(8) . .
F28 C27 S24 110.93(12) . .
F28 C27 F30 107.89(15) . .
F29 C27 S24 111.14(12) . .
F29 C27 F28 108.80(15) . .
F29 C27 F30 108.35(15) . .
F30 C27 S24 109.63(12) . .
N23 S31 C34 102.17(8) . .
O32 S31 N23 115.79(8) . .
O32 S31 C34 104.33(8) . .
O33 S31 N23 109.12(8) . .
O33 S31 O32 119.08(8) . .
O33 S31 C34 104.01(8) . .
F35 C34 S31 111.53(12) . .
F35 C34 F36 107.90(13) . .
F36 C34 S31 111.34(13) . .
F37 C34 S31 109.34(11) . .
F37 C34 F35 108.42(15) . .
F37 C34 F36 108.21(15) . .

loop_
_geom_bond_atom_site_label_1
_geom_bond_atom_site_label_2
_geom_bond_distance
_geom_bond_site_symmetry_2
Co1 O2 2.1051(12) .
Co1 O2 2.1051(12) 3_665
Co1 O3 2.0631(11) 3_665
Co1 O3 2.0631(11) .
Co1 O4 2.0746(11) 3_665
Co1 O4 2.0746(11) .
O2 N5 1.3413(17) .
O3 N11 1.3362(17) .
O4 N17 1.3314(17) .
N5 C6 1.349(2) .
N5 C10 1.345(2) .
C6 H6 0.9500 .
C6 C7 1.379(3) .
C7 H7 0.9500 .
C7 C8 1.380(3) .
C8 H8 0.9500 .
C8 C9 1.383(3) .
C9 H9 0.9500 .
C9 C10 1.382(2) .
C10 H10 0.9500 .
N11 C12 1.351(2) .
N11 C16 1.353(2) .
C12 H12 0.9500 .
C12 C13 1.376(2) .
C13 H13 0.9500 .
C13 C14 1.388(3) .
C14 H14 0.9500 .
C14 C15 1.388(3) .
C15 H15 0.9500 .
C15 C16 1.377(2) .
C16 H16 0.9500 .
N17 C18 1.351(2) .
N17 C22 1.352(2) .
C18 H18 0.9500 .
C18 C19 1.376(3) .
C19 H19 0.9500 .
C19 C20 1.383(2) .
C20 H20 0.9500 .
C20 C21 1.386(3) .
C21 H21 0.9500 .
C21 C22 1.375(3) .
C22 H22 0.9500 .
N23 S24 1.5768(15) .
N23 S31 1.5809(14) .
S24 O25 1.4326(13) .
S24 O26 1.4360(12) .
S24 C27 1.8335(17) .
C27 F28 1.331(2) .
C27 F29 1.324(2) .
C27 F30 1.332(2) .
S31 O32 1.4333(13) .
S31 O33 1.4272(13) .
S31 C34 1.8344(18) .
C34 F35 1.330(2) .
C34 F36 1.331(2) .
C34 F37 1.330(2) .
